data_4346624
loop_
_publ_author_name
'Abramov, Pavel A.'
'Zemerova, Tatiana P.'
'Moroz, Nikolay K.'
'Kompankov, Nikolay B.'
'Zhdanov, Artem A.'
'Tsygankova, Alfiya R.'
'Vicent, Cristian'
'Sokolov, Maxim N.'

_publ_section_title
;
 Synthesis and Characterization of [(OH)TeNb5O18](6-) in Water Solution,
 Comparison with [Nb6O19](8-).
;
_journal_issue 4
_journal_name_full 'Inorganic chemistry'
_journal_page_first 1381
_journal_page_last 1389
_journal_paper_doi 10.1021/acs.inorgchem.5b01806
_journal_volume 55
_journal_year 2016
_chemical_formula_structural Na3[{C10H15Rh}2TeNb5O19]*24H2O
_chemical_formula_sum 'C20 H78 Na3 Nb5 O43 Rh2 Te'
_chemical_formula_weight 1873.76
_space_group_crystal_system triclinic
_space_group_IT_number 2
_space_group_name_Hall '-P 1'
_space_group_name_H-M_alt 'P -1'
_atom_sites_solution_hydrogens geom
_audit_creation_method SHELXL-2014/7
_cell_angle_alpha 88.822(2)
_cell_angle_beta 83.095(2)
_cell_angle_gamma 67.060(2)
_cell_formula_units_Z 1
_cell_length_a 10.4704(5)
_cell_length_b 10.4817(5)
_cell_length_c 14.5728(7)
_cell_measurement_reflns_used 6579
_cell_measurement_temperature 100(2)
_cell_measurement_theta_max 27.51
_cell_measurement_theta_min 3.54
_cell_volume 1461.56(12)
_computing_cell_refinement 'SAINT (Bruker-AXS, 2004)'
_computing_data_collection 'APEX2 (Bruker-AXS, 2004)'
_computing_data_reduction 'SAINT (Bruker-AXS, 2004)'
_computing_molecular_graphics 'ShelxLe (Sheldrick, 2011)'
_computing_publication_material 'CIFTAB-2014/7 (Sheldrick, 2014)'
_computing_structure_refinement 'SHELXL-2014/7 (Sheldrick, 2014)'
_computing_structure_solution 'SHELXS-2014/7 (Sheldrick, 2014)'
_diffrn_ambient_temperature 100(2)
_diffrn_detector_area_resol_mean 25
_diffrn_measured_fraction_theta_full 0.972
_diffrn_measured_fraction_theta_max 0.963
_diffrn_measurement_device_type 'Bruker Nonius X8Apex CCD'
_diffrn_measurement_method '\f scans'
_diffrn_radiation_monochromator graphite
_diffrn_radiation_probe x-ray
_diffrn_radiation_source 'fine-focus sealed tube'
_diffrn_radiation_type MoK\a
_diffrn_radiation_wavelength 0.71073
_diffrn_reflns_av_R_equivalents 0.0396
_diffrn_reflns_av_unetI/netI 0.0494
_diffrn_reflns_Laue_measured_fraction_full 0.972
_diffrn_reflns_Laue_measured_fraction_max 0.963
_diffrn_reflns_limit_h_max 13
_diffrn_reflns_limit_h_min -13
_diffrn_reflns_limit_k_max 13
_diffrn_reflns_limit_k_min -9
_diffrn_reflns_limit_l_max 18
_diffrn_reflns_limit_l_min -18
_diffrn_reflns_number 16355
_diffrn_reflns_point_group_measured_fraction_full 0.972
_diffrn_reflns_point_group_measured_fraction_max 0.963
_diffrn_reflns_theta_full 25.242
_diffrn_reflns_theta_max 27.514
_diffrn_reflns_theta_min 3.472
_diffrn_standards_decay_% 0
_diffrn_standards_number 0
_exptl_absorpt_coefficient_mu 2.108
_exptl_absorpt_correction_T_max 0.939
_exptl_absorpt_correction_T_min 0.621
_exptl_absorpt_correction_type multi-scan
_exptl_absorpt_process_details 'SADABS (Bruker-AXS, 2004)'
_exptl_crystal_colour yellow
_exptl_crystal_density_diffrn 2.129
_exptl_crystal_description plate
_exptl_crystal_F_000 922
_exptl_crystal_size_max 0.250
_exptl_crystal_size_mid 0.200
_exptl_crystal_size_min 0.030
_refine_diff_density_max 1.957
_refine_diff_density_min -1.217
_refine_diff_density_rms 0.191
_refine_ls_extinction_method none
_refine_ls_goodness_of_fit_ref 1.178
_refine_ls_hydrogen_treatment constr
_refine_ls_matrix_type full
_refine_ls_number_parameters 319
_refine_ls_number_reflns 6472
_refine_ls_number_restraints 12
_refine_ls_restrained_S_all 1.177
_refine_ls_R_factor_all 0.0626
_refine_ls_R_factor_gt 0.0529
_refine_ls_shift/su_max 0.001
_refine_ls_shift/su_mean 0.000
_refine_ls_structure_factor_coef Fsqd
_refine_ls_weighting_details 'w=1/[\s^2^(Fo^2^)+(0.0202P)^2^+16.8019P] where P=(Fo^2^+2Fc^2^)/3'
_refine_ls_weighting_scheme calc
_refine_ls_wR_factor_gt 0.1104
_refine_ls_wR_factor_ref 0.1147
_reflns_Friedel_coverage 0.000
_reflns_number_gt 5619
_reflns_number_total 6472
_reflns_threshold_expression >2\s(I)
_cod_data_source_file ic5b01806_si_003.cif
_cod_data_source_block 1
_cod_database_code 4346624
_shelx_shelxl_version_number 2014/7
_shelx_space_group_comment
;
The symmetry employed for this shelxl refinement is uniquely defined
by the following loop, which should always be used as a source of
symmetry information in preference to the above space-group names.
They are only intended as comments.
;
_shelx_estimated_absorpt_t_min 0.621
_shelx_estimated_absorpt_t_max 0.939

loop_
_space_group_symop_operation_xyz
'x, y, z'
'-x, -y, -z'

loop_
_atom_site_label
_atom_site_type_symbol
_atom_site_fract_x
_atom_site_fract_y
_atom_site_fract_z
_atom_site_U_iso_or_equiv
_atom_site_adp_type
_atom_site_occupancy
_atom_site_site_symmetry_order
_atom_site_calc_flag
_atom_site_refinement_flags_posn
_atom_site_refinement_flags_adp
_atom_site_refinement_flags_occupancy
Nb1 Nb 0.79947(5) 0.06103(5) 0.60586(3) 0.00714(12) Uani 0.6 1 d . . P
Te1 Te 0.79947(5) 0.06103(5) 0.60586(3) 0.00714(12) Uani 0.4 1 d . . P
Nb2 Nb 1.12413(5) -0.19649(6) 0.58833(4) 0.00710(12) Uiso 0.9 1 d . . P
Te2 Te 1.12413(5) -0.19649(6) 0.58833(4) 0.00710(12) Uiso 0.1 1 d . . P
Nb3 Nb 0.91721(5) -0.15135(6) 0.42306(4) 0.00505(12) Uani 1 1 d . . .
Rh3 Rh 0.99347(5) -0.01169(5) 0.24225(3) 0.00664(12) Uani 1 1 d . . .
C10 C 0.8822(7) 0.0952(7) 0.1322(4) 0.0154(11) Uani 1 1 d . U .
C9 C 1.0853(7) -0.2932(7) 0.1211(5) 0.0159(14) Uani 1 1 d . . .
H9A H 1.1875 -0.3315 0.1094 0.024 Uiso 1 1 calc R U .
H9B H 1.0562 -0.3231 0.1813 0.024 Uiso 1 1 calc R U .
H9C H 1.0478 -0.3264 0.0725 0.024 Uiso 1 1 calc R U .
C8 C 0.8872(7) -0.0445(7) 0.1357(4) 0.0123(13) Uani 1 1 d . . .
C7 C 1.1167(7) -0.0588(7) 0.1101(4) 0.0113(13) Uani 1 1 d . . .
C6 C 1.0312(6) -0.1391(7) 0.1211(4) 0.0096(12) Uani 1 1 d . . .
C5 C 1.0238(8) 0.0858(7) 0.1157(5) 0.0163(11) Uani 1 1 d . U .
C4 C 1.0706(8) 0.2031(7) 0.1120(5) 0.0169(11) Uani 1 1 d . U .
H4A H 1.1727 0.1669 0.0997 0.025 Uiso 1 1 calc R U .
H4B H 1.0299 0.2648 0.0625 0.025 Uiso 1 1 calc R U .
H4C H 1.0399 0.2548 0.1713 0.025 Uiso 1 1 calc R U .
C3 C 0.7643(7) -0.0859(8) 0.1497(5) 0.0199(15) Uani 1 1 d . . .
H3A H 0.6776 -0.0026 0.1582 0.030 Uiso 1 1 calc R U .
H3B H 0.7644 -0.1396 0.0955 0.030 Uiso 1 1 calc R U .
H3C H 0.7705 -0.1424 0.2047 0.030 Uiso 1 1 calc R U .
C2 C 0.7536(7) 0.2253(7) 0.1422(5) 0.0161(11) Uani 1 1 d . U .
H2A H 0.6710 0.2022 0.1529 0.024 Uiso 1 1 calc R U .
H2B H 0.7556 0.2812 0.1947 0.024 Uiso 1 1 calc R U .
H2C H 0.7498 0.2781 0.0856 0.024 Uiso 1 1 calc R U .
C1 C 1.2728(7) -0.1156(8) 0.0932(5) 0.0182(15) Uani 1 1 d . . .
H1A H 1.3045 -0.0389 0.0884 0.027 Uiso 1 1 calc R U .
H1B H 1.3116 -0.1737 0.1447 0.027 Uiso 1 1 calc R U .
H1C H 1.3047 -0.1714 0.0355 0.027 Uiso 1 1 calc R U .
Na1 Na 0.5000 0.0000 0.5000 0.0155(8) Uiso 1 2 d S . P
Na2 Na 0.4715(3) 0.3444(3) 0.49331(18) 0.0149(6) Uiso 1 1 d . . .
O10 O 1.0346(4) -0.2742(4) 0.5077(3) 0.0073(8) Uiso 1 1 d . . .
O9 O 0.8584(4) -0.2604(5) 0.3644(3) 0.0097(9) Uani 1 1 d . . .
O8 O 0.6521(4) 0.1042(5) 0.6916(3) 0.0094(9) Uani 1 1 d . . .
O7 O 0.7689(4) -0.0664(5) 0.5250(3) 0.0091(9) Uani 1 1 d . . .
O6 O 0.7366(4) 0.2051(4) 0.5167(3) 0.0089(9) Uani 1 1 d . . .
O5 O 0.9364(4) -0.0988(4) 0.6659(3) 0.0068(8) Uani 1 1 d . . .
O4 O 1.2093(5) -0.3356(5) 0.6574(3) 0.0106(9) Uani 1 1 d . . .
O3 O 0.9051(4) 0.1615(4) 0.6588(3) 0.0068(8) Uani 1 1 d . . .
O2 O 0.8397(4) 0.0341(4) 0.3597(3) 0.0064(8) Uiso 1 1 d . . .
O1W O 0.4576(5) -0.1494(5) 0.6146(3) 0.0124(9) Uani 1 1 d . . .
O2W O 0.2117(5) 0.4351(5) 0.4877(3) 0.0165(10) Uani 1 1 d . . .
O3W O 0.4244(5) 0.1920(5) 0.6011(3) 0.0136(10) Uani 1 1 d . . .
O1 O 1.0000 0.0000 0.5000 0.0181(15) Uani 1 2 d S . P
O4W O 0.4837(5) 0.4946(5) 0.6072(3) 0.0168(10) Uani 1 1 d . . .
O5W O 0.0866(5) 0.4950(5) 0.7431(3) 0.0186(11) Uani 1 1 d . . .
O6W O 0.1877(6) 0.3781(6) 0.3040(4) 0.0249(12) Uani 1 1 d . . .
O7W O 0.8811(6) 0.5449(6) 0.0623(4) 0.0293(13) Uani 1 1 d . . .
O8W O 0.4429(7) 0.1222(7) 0.0466(4) 0.0348(15) Uani 1 1 d . . .
O9W O 1.6224(11) -0.3832(12) 0.0090(8) 0.031(2) Uani 0.7 1 d . . P
O10W O 1.3021(8) -0.4242(8) 0.2841(5) 0.0233(17) Uani 0.7 1 d . . P
O11W O 0.3959(5) 0.1280(5) 0.2428(3) 0.0176(10) Uani 1 1 d . . .
O12W O 1.4660(12) -0.4972(12) 0.1110(8) 0.033(3) Uiso 0.55 1 d . . P
O13W O 1.4690(17) -0.3595(18) 0.2168(11) 0.050(4) Uiso 0.45 1 d . . P
O14W O 1.389(2) -0.566(2) 0.1715(14) 0.032(5) Uiso 0.3 1 d . . P
O15W O 1.608(3) -0.373(3) 0.0423(16) 0.023(7) Uiso 0.3 1 d . . P

loop_
_atom_site_aniso_label
_atom_site_aniso_U_11
_atom_site_aniso_U_22
_atom_site_aniso_U_33
_atom_site_aniso_U_23
_atom_site_aniso_U_13
_atom_site_aniso_U_12
Nb1 0.0067(2) 0.0065(2) 0.0086(2) 0.00070(17) -0.00447(17) -0.00201(18)
Te1 0.0067(2) 0.0065(2) 0.0086(2) 0.00070(17) -0.00447(17) -0.00201(18)
Nb3 0.0031(2) 0.0058(3) 0.0064(3) -0.00014(19) -0.00086(19) -0.0017(2)
Rh3 0.0055(2) 0.0084(2) 0.0055(2) -0.00037(17) -0.00155(17) -0.00182(18)
C10 0.015(2) 0.014(2) 0.010(2) 0.0017(19) -0.0068(19) 0.003(2)
C9 0.016(3) 0.012(3) 0.017(3) -0.002(3) -0.002(3) -0.002(3)
C8 0.009(3) 0.019(3) 0.012(3) -0.005(3) -0.003(2) -0.007(3)
C7 0.012(3) 0.016(3) 0.005(3) -0.002(2) 0.000(2) -0.005(3)
C6 0.009(3) 0.011(3) 0.007(3) -0.002(2) -0.002(2) -0.002(2)
C5 0.028(3) 0.014(3) 0.009(2) 0.0022(18) -0.0008(19) -0.011(2)
C4 0.028(3) 0.014(3) 0.010(2) 0.0024(18) 0.000(2) -0.011(2)
C3 0.009(3) 0.029(4) 0.021(4) -0.006(3) -0.002(3) -0.006(3)
C2 0.016(2) 0.015(2) 0.010(2) 0.0013(19) -0.0070(19) 0.003(2)
C1 0.014(3) 0.029(4) 0.015(3) -0.002(3) 0.002(3) -0.013(3)
O9 0.006(2) 0.009(2) 0.013(2) -0.0038(17) -0.0029(17) -0.0016(17)
O8 0.005(2) 0.011(2) 0.012(2) 0.0005(17) -0.0035(16) -0.0017(17)
O7 0.005(2) 0.009(2) 0.014(2) -0.0010(17) -0.0027(17) -0.0029(17)
O6 0.004(2) 0.006(2) 0.014(2) -0.0016(17) -0.0039(16) 0.0018(17)
O5 0.006(2) 0.010(2) 0.006(2) 0.0019(16) -0.0004(15) -0.0044(17)
O4 0.010(2) 0.012(2) 0.011(2) 0.0028(17) -0.0017(17) -0.0049(18)
O3 0.005(2) 0.008(2) 0.007(2) -0.0003(16) -0.0023(16) -0.0018(17)
O1W 0.008(2) 0.012(2) 0.017(2) 0.0011(18) -0.0044(18) -0.0035(18)
O2W 0.014(2) 0.014(2) 0.022(3) -0.001(2) -0.002(2) -0.005(2)
O3W 0.007(2) 0.014(2) 0.018(2) -0.0010(19) -0.0024(18) -0.0023(18)
O1 0.026(4) 0.011(3) 0.021(4) 0.002(3) -0.016(3) -0.008(3)
O4W 0.015(2) 0.009(2) 0.025(3) 0.0001(19) -0.010(2) -0.0013(19)
O5W 0.023(3) 0.017(3) 0.018(3) -0.002(2) -0.001(2) -0.009(2)
O6W 0.025(3) 0.021(3) 0.029(3) 0.002(2) -0.008(2) -0.009(2)
O7W 0.026(3) 0.037(3) 0.024(3) -0.003(2) -0.006(2) -0.010(3)
O8W 0.041(4) 0.038(4) 0.024(3) 0.000(3) 0.007(3) -0.017(3)
O9W 0.030(5) 0.043(6) 0.025(6) 0.012(5) -0.007(5) -0.020(4)
O10W 0.019(4) 0.020(4) 0.028(4) -0.002(3) -0.010(3) -0.002(3)
O11W 0.016(2) 0.020(3) 0.019(3) 0.002(2) -0.007(2) -0.008(2)

loop_
_atom_type_symbol
_atom_type_description
_atom_type_scat_dispersion_real
_atom_type_scat_dispersion_imag
_atom_type_scat_source
C C 0.0033 0.0016 'International Tables Vol C Tables 4.2.6.8 and 6.1.1.4'
H H 0.0000 0.0000 'International Tables Vol C Tables 4.2.6.8 and 6.1.1.4'
O O 0.0106 0.0060 'International Tables Vol C Tables 4.2.6.8 and 6.1.1.4'
Na Na 0.0362 0.0249 'International Tables Vol C Tables 4.2.6.8 and 6.1.1.4'
Nb Nb -2.0727 0.6215 'International Tables Vol C Tables 4.2.6.8 and 6.1.1.4'
Rh Rh -1.1178 0.9187 'International Tables Vol C Tables 4.2.6.8 and 6.1.1.4'
Te Te -0.5308 1.6751 'International Tables Vol C Tables 4.2.6.8 and 6.1.1.4'

loop_
_geom_angle_atom_site_label_1
_geom_angle_atom_site_label_2
_geom_angle_atom_site_label_3
_geom_angle
_geom_angle_site_symmetry_1
_geom_angle_site_symmetry_3
O8 Nb1 O6 103.09(19) . .
O8 Nb1 O7 101.90(19) . .
O6 Nb1 O7 89.68(19) . .
O8 Nb1 O5 99.68(18) . .
O6 Nb1 O5 156.76(17) . .
O7 Nb1 O5 90.15(18) . .
O8 Nb1 O3 100.38(19) . .
O6 Nb1 O3 89.98(18) . .
O7 Nb1 O3 157.20(17) . .
O5 Nb1 O3 81.36(17) . .
O8 Nb1 O1 176.88(14) . .
O6 Nb1 O1 79.52(12) . .
O7 Nb1 O1 79.71(13) . .
O5 Nb1 O1 77.59(12) . .
O3 Nb1 O1 77.82(12) . .
O8 Nb1 Rh3 91.99(14) . 2_756
O6 Nb1 Rh3 131.85(13) . 2_756
O7 Nb1 Rh3 131.87(13) . 2_756
O5 Nb1 Rh3 41.86(13) . 2_756
O3 Nb1 Rh3 42.05(12) . 2_756
O1 Nb1 Rh3 84.968(16) . 2_756
O8 Nb1 Te2 135.64(14) . 2_756
O6 Nb1 Te2 32.58(12) . 2_756
O7 Nb1 Te2 84.38(13) . 2_756
O5 Nb1 Te2 124.39(12) . 2_756
O3 Nb1 Te2 83.12(12) . 2_756
O1 Nb1 Te2 46.948(12) . 2_756
Rh3 Nb1 Te2 116.42(2) 2_756 2_756
O8 Nb1 Nb2 135.64(14) . 2_756
O6 Nb1 Nb2 32.58(12) . 2_756
O7 Nb1 Nb2 84.38(13) . 2_756
O5 Nb1 Nb2 124.39(12) . 2_756
O3 Nb1 Nb2 83.12(12) . 2_756
O1 Nb1 Nb2 46.948(12) . 2_756
Rh3 Nb1 Nb2 116.42(2) 2_756 2_756
Te2 Nb1 Nb2 0.0 2_756 2_756
O8 Nb1 Nb3 134.13(15) . .
O6 Nb1 Nb3 84.79(13) . .
O7 Nb1 Nb3 32.34(13) . .
O5 Nb1 Nb3 82.71(12) . .
O3 Nb1 Nb3 125.02(12) . .
O1 Nb1 Nb3 47.382(13) . .
Rh3 Nb1 Nb3 116.270(19) 2_756 .
Te2 Nb1 Nb3 64.198(16) 2_756 .
Nb2 Nb1 Nb3 64.198(16) 2_756 .
O4 Nb2 O10 103.5(2) . .
O4 Nb2 O6 105.38(19) . 2_756
O10 Nb2 O6 88.99(18) . 2_756
O4 Nb2 O5 102.35(18) . .
O10 Nb2 O5 89.48(17) . .
O6 Nb2 O5 151.80(17) 2_756 .
O4 Nb2 O2 103.86(19) . 2_756
O10 Nb2 O2 152.40(17) . 2_756
O6 Nb2 O2 87.13(17) 2_756 2_756
O5 Nb2 O2 81.34(17) . 2_756
O4 Nb2 O1 177.26(15) . .
O10 Nb2 O1 77.57(13) . .
O6 Nb2 O1 77.08(12) 2_756 .
O5 Nb2 O1 75.09(12) . .
O2 Nb2 O1 74.92(12) 2_756 .
O4 Nb2 Rh3 92.60(15) . 2_756
O10 Nb2 Rh3 132.50(12) . 2_756
O6 Nb2 Rh3 129.54(13) 2_756 2_756
O5 Nb2 Rh3 43.16(12) . 2_756
O2 Nb2 Rh3 42.51(11) 2_756 2_756
O1 Nb2 Rh3 84.859(18) . 2_756
O4 Nb2 Nb1 137.53(14) . 2_756
O10 Nb2 Nb1 82.30(12) . 2_756
O6 Nb2 Nb1 32.15(12) 2_756 2_756
O5 Nb2 Nb1 119.89(12) . 2_756
O2 Nb2 Nb1 79.95(11) 2_756 2_756
O1 Nb2 Nb1 44.930(12) . 2_756
Rh3 Nb2 Nb1 114.53(2) 2_756 2_756
O4 Nb2 Te1 137.53(14) . 2_756
O10 Nb2 Te1 82.30(12) . 2_756
O6 Nb2 Te1 32.15(12) 2_756 2_756
O5 Nb2 Te1 119.89(12) . 2_756
O2 Nb2 Te1 79.95(11) 2_756 2_756
O1 Nb2 Te1 44.930(12) . 2_756
Rh3 Nb2 Te1 114.53(2) 2_756 2_756
Nb1 Nb2 Te1 0.000(9) 2_756 2_756
O4 Nb2 Nb3 134.33(15) . .
O10 Nb2 Nb3 30.90(12) . .
O6 Nb2 Nb3 83.03(13) 2_756 .
O5 Nb2 Nb3 81.30(12) . .
O2 Nb2 Nb3 121.53(12) 2_756 .
O1 Nb2 Nb3 46.681(13) . .
Rh3 Nb2 Nb3 116.71(2) 2_756 .
Nb1 Nb2 Nb3 62.268(16) 2_756 .
Te1 Nb2 Nb3 62.268(16) 2_756 .
O9 Nb3 O10 103.51(19) . .
O9 Nb3 O7 104.30(19) . .
O10 Nb3 O7 90.64(18) . .
O9 Nb3 O2 104.40(19) . .
O10 Nb3 O2 151.75(18) . .
O7 Nb3 O2 86.70(17) . .
O9 Nb3 O3 104.02(18) . 2_756
O10 Nb3 O3 88.64(17) . 2_756
O7 Nb3 O3 151.03(18) . 2_756
O2 Nb3 O3 80.49(17) . 2_756
O9 Nb3 O1 178.60(15) . .
O10 Nb3 O1 77.31(13) . .
O7 Nb3 O1 76.78(13) . .
O2 Nb3 O1 74.70(12) . .
O3 Nb3 O1 74.81(12) 2_756 .
O9 Nb3 Rh3 94.82(15) . .
O10 Nb3 Rh3 131.05(12) . .
O7 Nb3 Rh3 128.28(13) . .
O2 Nb3 Rh3 41.76(11) . .
O3 Nb3 Rh3 42.64(12) 2_756 .
O1 Nb3 Rh3 83.796(18) . .
O9 Nb3 Nb1 136.29(14) . .
O10 Nb3 Nb1 82.94(12) . .
O7 Nb3 Nb1 32.00(13) . .
O2 Nb3 Nb1 79.98(12) . .
O3 Nb3 Nb1 119.45(12) 2_756 .
O1 Nb3 Nb1 44.795(12) . .
Rh3 Nb3 Nb1 113.47(2) . .
O9 Nb3 Nb2 134.71(14) . .
O10 Nb3 Nb2 31.20(13) . .
O7 Nb3 Nb2 82.97(13) . .
O2 Nb3 Nb2 120.75(12) . .
O3 Nb3 Nb2 81.52(12) 2_756 .
O1 Nb3 Nb2 46.118(13) . .
Rh3 Nb3 Nb2 115.76(2) . .
Nb1 Nb3 Nb2 61.687(15) . .
C8 Rh3 O2 102.5(2) . .
C8 Rh3 C10 39.7(3) . .
O2 Rh3 C10 104.8(2) . .
C8 Rh3 C7 66.5(2) . .
O2 Rh3 C7 169.0(2) . .
C10 Rh3 C7 66.5(3) . .
C8 Rh3 C6 39.4(2) . .
O2 Rh3 C6 131.7(2) . .
C10 Rh3 C6 66.3(2) . .
C7 Rh3 C6 39.5(2) . .
C8 Rh3 C5 66.1(3) . .
O2 Rh3 C5 136.8(2) . .
C10 Rh3 C5 39.3(3) . .
C7 Rh3 C5 39.5(3) . .
C6 Rh3 C5 66.0(3) . .
C8 Rh3 O5 158.7(2) . 2_756
O2 Rh3 O5 77.11(16) . 2_756
C10 Rh3 O5 119.3(2) . 2_756
C7 Rh3 O5 112.8(2) . 2_756
C6 Rh3 O5 150.2(2) . 2_756
C5 Rh3 O5 99.3(2) . 2_756
C8 Rh3 O3 126.1(2) . 2_756
O2 Rh3 O3 76.29(16) . 2_756
C10 Rh3 O3 165.8(2) . 2_756
C7 Rh3 O3 110.3(2) . 2_756
C6 Rh3 O3 102.1(2) . 2_756
C5 Rh3 O3 145.2(2) . 2_756
O5 Rh3 O3 74.88(16) 2_756 2_756
C8 Rh3 Te2 129.09(18) . 2_756
O2 Rh3 Te2 40.86(12) . 2_756
C10 Rh3 Te2 105.08(18) . 2_756
C7 Rh3 Te2 145.91(18) . 2_756
C6 Rh3 Te2 168.49(17) . 2_756
C5 Rh3 Te2 112.84(19) . 2_756
O5 Rh3 Te2 40.26(11) 2_756 2_756
O3 Rh3 Te2 85.14(11) 2_756 2_756
C8 Rh3 Nb2 129.09(18) . 2_756
O2 Rh3 Nb2 40.86(12) . 2_756
C10 Rh3 Nb2 105.08(18) . 2_756
C7 Rh3 Nb2 145.91(18) . 2_756
C6 Rh3 Nb2 168.49(17) . 2_756
C5 Rh3 Nb2 112.84(19) . 2_756
O5 Rh3 Nb2 40.26(11) 2_756 2_756
O3 Rh3 Nb2 85.14(11) 2_756 2_756
Te2 Rh3 Nb2 0.0 2_756 2_756
C8 Rh3 Nb3 108.56(19) . .
O2 Rh3 Nb3 39.76(11) . .
C10 Rh3 Nb3 134.6(2) . .
C7 Rh3 Nb3 142.36(18) . .
C6 Rh3 Nb3 112.14(18) . .
C5 Rh3 Nb3 173.9(2) . .
O5 Rh3 Nb3 85.01(11) 2_756 .
O3 Rh3 Nb3 40.16(11) 2_756 .
Te2 Rh3 Nb3 67.765(17) 2_756 .
Nb2 Rh3 Nb3 67.765(17) 2_756 .
C8 Rh3 Nb1 162.67(19) . 2_756
O2 Rh3 Nb1 83.20(11) . 2_756
C10 Rh3 Nb1 154.9(2) . 2_756
C7 Rh3 Nb1 107.55(18) . 2_756
C6 Rh3 Nb1 125.70(17) . 2_756
C5 Rh3 Nb1 120.5(2) . 2_756
O5 Rh3 Nb1 38.31(11) 2_756 2_756
O3 Rh3 Nb1 38.83(12) 2_756 2_756
Te2 Rh3 Nb1 65.319(16) 2_756 2_756
Nb2 Rh3 Nb1 65.319(16) 2_756 2_756
Nb3 Rh3 Nb1 65.497(16) . 2_756
C5 C10 C8 107.5(6) . .
C5 C10 C2 126.2(7) . .
C8 C10 C2 126.3(6) . .
C5 C10 Rh3 70.6(4) . .
C8 C10 Rh3 69.8(4) . .
C2 C10 Rh3 125.6(5) . .
C6 C9 H9A 109.5 . .
C6 C9 H9B 109.5 . .
H9A C9 H9B 109.5 . .
C6 C9 H9C 109.5 . .
H9A C9 H9C 109.5 . .
H9B C9 H9C 109.5 . .
C6 C8 C10 108.3(6) . .
C6 C8 C3 125.1(6) . .
C10 C8 C3 126.5(6) . .
C6 C8 Rh3 70.9(4) . .
C10 C8 Rh3 70.5(4) . .
C3 C8 Rh3 125.5(5) . .
C6 C7 C5 107.4(6) . .
C6 C7 C1 126.0(6) . .
C5 C7 C1 126.5(6) . .
C6 C7 Rh3 70.3(3) . .
C5 C7 Rh3 70.4(4) . .
C1 C7 Rh3 125.9(5) . .
C8 C6 C7 108.1(6) . .
C8 C6 C9 126.8(6) . .
C7 C6 C9 125.1(6) . .
C8 C6 Rh3 69.6(3) . .
C7 C6 Rh3 70.2(3) . .
C9 C6 Rh3 123.9(4) . .
C10 C5 C7 108.6(6) . .
C10 C5 C4 126.8(6) . .
C7 C5 C4 124.5(7) . .
C10 C5 Rh3 70.0(4) . .
C7 C5 Rh3 70.1(4) . .
C4 C5 Rh3 122.3(5) . .
C5 C4 H4A 109.5 . .
C5 C4 H4B 109.5 . .
H4A C4 H4B 109.5 . .
C5 C4 H4C 109.5 . .
H4A C4 H4C 109.5 . .
H4B C4 H4C 109.5 . .
C8 C3 H3A 109.5 . .
C8 C3 H3B 109.5 . .
H3A C3 H3B 109.5 . .
C8 C3 H3C 109.5 . .
H3A C3 H3C 109.5 . .
H3B C3 H3C 109.5 . .
C10 C2 H2A 109.5 . .
C10 C2 H2B 109.5 . .
H2A C2 H2B 109.5 . .
C10 C2 H2C 109.5 . .
H2A C2 H2C 109.5 . .
H2B C2 H2C 109.5 . .
C7 C1 H1A 109.5 . .
C7 C1 H1B 109.5 . .
H1A C1 H1B 109.5 . .
C7 C1 H1C 109.5 . .
H1A C1 H1C 109.5 . .
H1B C1 H1C 109.5 . .
O3W Na1 O3W 180.0 . 2_656
O3W Na1 O1W 94.33(16) . .
O3W Na1 O1W 85.67(16) 2_656 .
O3W Na1 O1W 85.67(16) . 2_656
O3W Na1 O1W 94.33(16) 2_656 2_656
O1W Na1 O1W 180.0 . 2_656
O3W Na1 O7 91.93(14) . .
O3W Na1 O7 88.07(14) 2_656 .
O1W Na1 O7 95.69(14) . .
O1W Na1 O7 84.31(14) 2_656 .
O3W Na1 O7 88.07(14) . 2_656
O3W Na1 O7 91.93(14) 2_656 2_656
O1W Na1 O7 84.31(14) . 2_656
O1W Na1 O7 95.69(14) 2_656 2_656
O7 Na1 O7 180.0 . 2_656
O3W Na1 Na2 42.07(12) . .
O3W Na1 Na2 137.93(12) 2_656 .
O1W Na1 Na2 136.36(12) . .
O1W Na1 Na2 43.64(12) 2_656 .
O7 Na1 Na2 86.14(10) . .
O7 Na1 Na2 93.86(10) 2_656 .
O3W Na1 Na2 137.93(12) . 2_656
O3W Na1 Na2 42.07(12) 2_656 2_656
O1W Na1 Na2 43.64(12) . 2_656
O1W Na1 Na2 136.36(12) 2_656 2_656
O7 Na1 Na2 93.86(10) . 2_656
O7 Na1 Na2 86.14(10) 2_656 2_656
Na2 Na1 Na2 180.0 . 2_656
O4W Na2 O4W 82.4(2) 2_666 .
O4W Na2 O3W 176.7(2) 2_666 .
O4W Na2 O3W 94.44(19) . .
O4W Na2 O1W 99.01(19) 2_666 2_656
O4W Na2 O1W 160.1(2) . 2_656
O3W Na2 O1W 84.22(18) . 2_656
O4W Na2 O2W 97.01(19) 2_666 .
O4W Na2 O2W 100.90(19) . .
O3W Na2 O2W 82.95(18) . .
O1W Na2 O2W 98.61(18) 2_656 .
O4W Na2 O6 94.73(18) 2_666 .
O4W Na2 O6 82.88(17) . .
O3W Na2 O6 85.46(17) . .
O1W Na2 O6 77.26(16) 2_656 .
O2W Na2 O6 168.05(19) . .
O4W Na2 Na1 141.77(16) 2_666 .
O4W Na2 Na1 132.07(15) . .
O3W Na2 Na1 41.43(12) . .
O1W Na2 Na1 42.82(12) 2_656 .
O2W Na2 Na1 92.22(14) . .
O6 Na2 Na1 77.08(12) . .
O4W Na2 Na2 41.18(13) 2_666 2_666
O4W Na2 Na2 41.17(14) . 2_666
O3W Na2 Na2 135.61(18) . 2_666
O1W Na2 Na2 136.79(18) 2_656 2_666
O2W Na2 Na2 101.92(16) . 2_666
O6 Na2 Na2 88.42(14) . 2_666
Na1 Na2 Na2 165.22(13) . 2_666
Nb3 O10 Nb2 117.9(2) . .
Nb1 O7 Nb3 115.7(2) . .
Nb1 O7 Na1 114.73(18) . .
Nb3 O7 Na1 119.92(19) . .
Nb1 O6 Te2 115.3(2) . 2_756
Nb1 O6 Nb2 115.3(2) . 2_756
Te2 O6 Nb2 0.0 2_756 2_756
Nb1 O6 Na2 124.1(2) . .
Te2 O6 Na2 116.7(2) 2_756 .
Nb2 O6 Na2 116.7(2) 2_756 .
Nb1 O5 Nb2 115.03(19) . .
Nb1 O5 Rh3 99.83(18) . 2_756
Nb2 O5 Rh3 96.57(17) . 2_756
Nb1 O3 Nb3 114.7(2) . 2_756
Nb1 O3 Rh3 99.12(18) . 2_756
Nb3 O3 Rh3 97.20(17) 2_756 2_756
Nb3 O2 Te2 117.4(2) . 2_756
Nb3 O2 Nb2 117.4(2) . 2_756
Te2 O2 Nb2 0.0 2_756 2_756
Nb3 O2 Rh3 98.48(17) . .
Te2 O2 Rh3 96.63(17) 2_756 .
Nb2 O2 Rh3 96.63(17) 2_756 .
Na1 O1W Na2 93.54(17) . 2_656
Na1 O3W Na2 96.50(18) . .
Nb1 O1 Te1 180.0 . 2_756
Nb1 O1 Nb1 180.0 . 2_756
Te1 O1 Nb1 0.0 2_756 2_756
Nb1 O1 Te2 88.122(17) . 2_756
Te1 O1 Te2 91.877(17) 2_756 2_756
Nb1 O1 Te2 91.877(17) 2_756 2_756
Nb1 O1 Nb2 88.122(17) . 2_756
Te1 O1 Nb2 91.877(17) 2_756 2_756
Nb1 O1 Nb2 91.877(17) 2_756 2_756
Te2 O1 Nb2 0.0 2_756 2_756
Nb1 O1 Nb2 91.878(17) . .
Te1 O1 Nb2 88.123(17) 2_756 .
Nb1 O1 Nb2 88.123(17) 2_756 .
Te2 O1 Nb2 180.0 2_756 .
Nb2 O1 Nb2 180.0 2_756 .
Nb1 O1 Nb3 87.823(17) . .
Te1 O1 Nb3 92.177(17) 2_756 .
Nb1 O1 Nb3 92.177(17) 2_756 .
Te2 O1 Nb3 92.800(18) 2_756 .
Nb2 O1 Nb3 92.800(18) 2_756 .
Nb2 O1 Nb3 87.201(18) . .
Nb1 O1 Nb3 92.177(17) . 2_756
Te1 O1 Nb3 87.823(17) 2_756 2_756
Nb1 O1 Nb3 87.823(17) 2_756 2_756
Te2 O1 Nb3 87.200(18) 2_756 2_756
Nb2 O1 Nb3 87.200(18) 2_756 2_756
Nb2 O1 Nb3 92.799(18) . 2_756
Nb3 O1 Nb3 180.0 . 2_756
Na2 O4W Na2 97.6(2) 2_666 .

loop_
_geom_bond_atom_site_label_1
_geom_bond_atom_site_label_2
_geom_bond_distance
_geom_bond_site_symmetry_2
Nb1 O8 1.779(4) .
Nb1 O6 1.938(4) .
Nb1 O7 1.940(4) .
Nb1 O5 2.000(4) .
Nb1 O3 2.018(4) .
Nb1 O1 2.3264(5) .
Nb1 Rh3 3.1780(7) 2_756
Nb1 Te2 3.2923(7) 2_756
Nb1 Nb2 3.2923(7) 2_756
Nb1 Nb3 3.2995(7) .
Nb2 O4 1.754(4) .
Nb2 O10 1.955(4) .
Nb2 O6 1.960(4) 2_756
Nb2 O5 2.033(4) .
Nb2 O2 2.059(4) 2_756
Nb2 O1 2.4072(5) .
Nb2 Rh3 3.1255(7) 2_756
Nb2 Nb1 3.2924(7) 2_756
Nb2 Te1 3.2924(7) 2_756
Nb2 Nb3 3.3357(8) .
Nb3 O9 1.770(4) .
Nb3 O10 1.938(4) .
Nb3 O7 1.958(4) .
Nb3 O2 2.042(4) .
Nb3 O3 2.053(4) 2_756
Nb3 O1 2.4298(5) .
Nb3 Rh3 3.1574(7) .
Rh3 C8 2.122(6) .
Rh3 O2 2.126(4) .
Rh3 C10 2.132(6) .
Rh3 C7 2.136(6) .
Rh3 C6 2.139(6) .
Rh3 C5 2.140(7) .
Rh3 O5 2.152(4) 2_756
Rh3 O3 2.156(4) 2_756
Rh3 Te2 3.1256(7) 2_756
Rh3 Nb2 3.1256(7) 2_756
Rh3 Nb1 3.1780(7) 2_756
C10 C5 1.438(10) .
C10 C8 1.445(10) .
C10 C2 1.491(9) .
C9 C6 1.488(9) .
C9 H9A 0.9800 .
C9 H9B 0.9800 .
C9 H9C 0.9800 .
C8 C6 1.438(9) .
C8 C3 1.502(9) .
C7 C6 1.445(9) .
C7 C5 1.444(9) .
C7 C1 1.496(9) .
C5 C4 1.488(10) .
C4 H4A 0.9800 .
C4 H4B 0.9800 .
C4 H4C 0.9800 .
C3 H3A 0.9800 .
C3 H3B 0.9800 .
C3 H3C 0.9800 .
C2 H2A 0.9800 .
C2 H2B 0.9800 .
C2 H2C 0.9800 .
C1 H1A 0.9800 .
C1 H1B 0.9800 .
C1 H1C 0.9800 .
Na1 O3W 2.334(5) .
Na1 O3W 2.334(5) 2_656
Na1 O1W 2.386(5) .
Na1 O1W 2.386(5) 2_656
Na1 O7 2.693(4) .
Na1 O7 2.693(4) 2_656
Na1 Na2 3.504(3) .
Na1 Na2 3.504(3) 2_656
Na2 O4W 2.359(6) 2_666
Na2 O4W 2.359(6) .
Na2 O3W 2.363(5) .
Na2 O1W 2.423(5) 2_656
Na2 O2W 2.519(5) .
Na2 O6 2.646(5) .
Na2 Na2 3.551(6) 2_666
O6 Te2 1.960(4) 2_756
O6 Nb2 1.960(4) 2_756
O5 Rh3 2.152(4) 2_756
O3 Nb3 2.053(4) 2_756
O3 Rh3 2.156(4) 2_756
O2 Te2 2.059(4) 2_756
O2 Nb2 2.059(4) 2_756
O1W Na2 2.423(5) 2_656
O1 Te1 2.3265(5) 2_756
O1 Nb1 2.3265(5) 2_756
O1 Te2 2.4071(5) 2_756
O1 Nb2 2.4071(5) 2_756
O1 Nb3 2.4298(5) 2_756
O4W Na2 2.359(6) 2_666
O12W O14W 1.48(2) .
